data_7048551
loop_
_publ_author_name
'Gogia, Alisha'
'Mandal, Sanjay K.'

_publ_section_title
;
 A rational design and green synthesis of 3D metal organic frameworks
 containing a rigid heterocyclic nitrogen-rich dicarboxylate: structural
 diversity, CO<sub>2</sub> sorption and selective sensing of 2,4,6-TNP in
 water.
;
_journal_issue 7
_journal_name_full 'Dalton transactions (Cambridge, England : 2003)'
_journal_page_first 2388
_journal_page_last 2398
_journal_paper_doi 10.1039/c8dt04474k
_journal_volume 48
_journal_year 2019
_chemical_formula_moiety 'C14 H8 Cu N4 O4 S'
_chemical_formula_sum 'C14 H8 Cu N4 O4 S'
_chemical_formula_weight 391.84
_space_group_crystal_system trigonal
_space_group_IT_number 154
_space_group_name_Hall 'P 32 2"'
_space_group_name_H-M_alt 'P 32 2 1'
_symmetry_space_group_name_Hall 'P 32 2"'
_symmetry_space_group_name_H-M 'P 32 2 1'
_atom_sites_solution_hydrogens geom
_audit_update_record
;
2018-11-10 deposited with the CCDC.
2019-01-03 downloaded from the CCDC.
;
_cell_angle_alpha 90
_cell_angle_beta 90
_cell_angle_gamma 120
_cell_formula_units_Z 6
_cell_length_a 11.0180(12)
_cell_length_b 11.0180(12)
_cell_length_c 21.837(2)
_cell_measurement_reflns_used 5991
_cell_measurement_temperature 100.(2)
_cell_measurement_theta_max 25.0246
_cell_measurement_theta_min 2.3293
_cell_volume 2295.8(4)
_computing_cell_refinement 'APEX2 v2014.11-0 (Bruker AXS)'
_computing_data_collection 'APEX2 v2014.11-0 (Bruker AXS)'
_computing_data_reduction 'SAINT V8.30C (Bruker AXS Inc., 2013)'
_computing_molecular_graphics 'Olex2 (Dolomanov et al., 2009)'
_computing_publication_material 'Olex2 (Dolomanov et al., 2009)'
_computing_structure_refinement 'SHELXL-2014/7 (Sheldrick, 2014)'
_computing_structure_solution 'SHELXT-2014/5 (Sheldrick, 2014)'
_diffrn_ambient_temperature 100.(2)
_diffrn_detector_area_resol_mean 8.3333
_diffrn_measured_fraction_theta_full 0.999
_diffrn_measured_fraction_theta_max 0.999
_diffrn_measurement_device_type 'Bruker Kappa APEX II'
_diffrn_measurement_method 'phi and omega scan'
_diffrn_radiation_monochromator Graphite
_diffrn_radiation_type 'Mo K\a'
_diffrn_radiation_wavelength 0.71073
_diffrn_reflns_av_R_equivalents 0.0437
_diffrn_reflns_av_unetI/netI 0.0309
_diffrn_reflns_limit_h_max 13
_diffrn_reflns_limit_h_min -12
_diffrn_reflns_limit_k_max 13
_diffrn_reflns_limit_k_min -13
_diffrn_reflns_limit_l_max 25
_diffrn_reflns_limit_l_min -25
_diffrn_reflns_number 19842
_diffrn_reflns_theta_full 25.07
_diffrn_reflns_theta_max 25.07
_diffrn_reflns_theta_min 2.33
_diffrn_source 'Sealed tube'
_diffrn_source_type 'Fine Focus'
_exptl_absorpt_coefficient_mu 1.591
_exptl_absorpt_correction_T_max 0.75
_exptl_absorpt_correction_T_min 0.64
_exptl_absorpt_correction_type multi-scan
_exptl_absorpt_process_details 'SADABS V2014/5 (Bruker AXS Inc.)'
_exptl_crystal_colour blue
_exptl_crystal_density_diffrn 1.701
_exptl_crystal_density_method 'not measured'
_exptl_crystal_description prismatic
_exptl_crystal_F_000 1182
_exptl_crystal_size_max 0.200
_exptl_crystal_size_mid 0.200
_exptl_crystal_size_min 0.200
_refine_diff_density_max 1.472
_refine_diff_density_min -0.352
_refine_ls_abs_structure_details 'Refined as an inversion twin.'
_refine_ls_abs_structure_Flack 0.06(3)
_refine_ls_extinction_method SHELXL
_refine_ls_goodness_of_fit_ref 1.047
_refine_ls_hydrogen_treatment constr
_refine_ls_matrix_type full
_refine_ls_number_parameters 218
_refine_ls_number_reflns 2726
_refine_ls_number_restraints 0
_refine_ls_restrained_S_all 1.047
_refine_ls_R_factor_all 0.0462
_refine_ls_R_factor_gt 0.0440
_refine_ls_shift/su_max 0.000
_refine_ls_shift/su_mean 0.000
_refine_ls_structure_factor_coef Fsqd
_refine_ls_weighting_details 'w=1/[\s^2^(Fo^2^)+(0.0654P)^2^+2.5892P] where P=(Fo^2^+2Fc^2^)/3'
_refine_ls_weighting_scheme calc
_refine_ls_wR_factor_gt 0.1077
_refine_ls_wR_factor_ref 0.1092
_reflns_number_gt 2592
_reflns_number_total 2726
_reflns_threshold_expression 'I > 2\s(I)'
_cod_data_source_file c8dt04474k2.cif
_cod_data_source_block 2
_cod_depositor_comments 'Adding full bibliography for 7048550--7048551.cif.'
_cod_original_cell_volume 2295.8(6)
_cod_database_code 7048551

loop_
_space_group_symop_operation_xyz
'x, y, z'
'-y, x-y, z+2/3'
'-x+y, -x, z+1/3'
'y, x, -z'
'x-y, -y, -z+1/3'
'-x, -x+y, -z+2/3'

loop_
_atom_site_type_symbol
_atom_site_label
_atom_site_fract_x
_atom_site_fract_y
_atom_site_fract_z
_atom_site_U_iso_or_equiv
_atom_site_adp_type
_atom_site_calc_flag
_atom_site_refinement_flags_adp
_atom_site_refinement_flags_posn
_atom_site_occupancy
Cu Cu1 0.37334(8) 0.85938(10) 0.60422(3) 0.0332(3) Uani d . . 1
S S1 0.2421(2) 0.4857(2) 0.55467(7) 0.0412(5) Uani d . . 1
O O1 0.4076(5) 0.9285(5) 0.51902(17) 0.0328(11) Uani d . . 1
O O2 0.3781(7) 0.8713(6) 0.42007(19) 0.0539(14) Uani d . . 1
O O3 0.4021(6) 0.6268(5) 0.3562(2) 0.0416(12) Uani d . . 1
O O4 0.1666(6) 0.5231(5) 0.36006(17) 0.0346(11) Uani d . . 1
N N1 0.2932(6) 0.6509(7) 0.5503(2) 0.0363(15) Uani d . . 1
N N2 0.2456(7) 0.4556(7) 0.4818(2) 0.0435(16) Uani d . . 1
N N3 0.5603(6) 0.8725(7) 0.6063(2) 0.0353(15) Uani d . . 1
N N4 1.1902(6) 0.8541(7) 0.6005(2) 0.0337(14) Uani d . . 1
C C1 0.3710(8) 0.8426(8) 0.4752(3) 0.0340(15) Uani d . . 1
C C2 0.3166(8) 0.6905(8) 0.4918(3) 0.0356(16) Uani d . . 1
C C3 0.2858(8) 0.5761(8) 0.4526(3) 0.0367(16) Uani d . . 1
C C4 0.2906(9) 0.5777(7) 0.3830(3) 0.0351(16) Uani d . . 1
C C5 0.5699(7) 0.7673(8) 0.6316(3) 0.0385(17) Uani d . . 1
H H5 0.4899 0.6955 0.652 0.046 Uiso calc U R 1
C C6 0.6891(7) 0.7576(8) 0.6297(3) 0.0364(17) Uani d . . 1
H H6 0.6915 0.6812 0.6486 0.044 Uiso calc U R 1
C C7 0.8058(7) 0.8609(8) 0.5997(2) 0.0326(15) Uani d . . 1
C C8 0.7967(8) 0.9717(9) 0.5737(3) 0.0401(18) Uani d . . 1
H H8 0.875 1.0454 0.5533 0.048 Uiso calc U R 1
C C9 0.6722(7) 0.9727(8) 0.5779(3) 0.0363(16) Uani d . . 1
H H9 0.6664 1.0481 0.5598 0.044 Uiso calc U R 1
C C10 0.9389(7) 0.8558(8) 0.5974(3) 0.0353(16) Uani d . . 1
C C11 0.9400(7) 0.7329(9) 0.6073(3) 0.0350(16) Uani d . . 1
H H11 0.8546 0.6473 0.6129 0.042 Uiso calc U R 1
C C12 1.0674(7) 0.7353(8) 0.6089(3) 0.0375(17) Uani d . . 1
H H12 1.0676 0.6504 0.6161 0.045 Uiso calc U R 1
C C13 1.1899(7) 0.9728(8) 0.5892(3) 0.0352(16) Uani d . . 1
H H13 1.2766 1.0559 0.5818 0.042 Uiso calc U R 1
C C14 1.0667(7) 0.9791(9) 0.5878(3) 0.0350(16) Uani d . . 1
H H14 1.0694 1.0654 0.5805 0.042 Uiso calc U R 1

loop_
_atom_site_aniso_label
_atom_site_aniso_U_11
_atom_site_aniso_U_22
_atom_site_aniso_U_33
_atom_site_aniso_U_12
_atom_site_aniso_U_13
_atom_site_aniso_U_23
Cu1 0.0276(4) 0.0736(7) 0.0167(3) 0.0389(5) -0.0030(3) -0.0051(4)
S1 0.0526(11) 0.0634(13) 0.0227(7) 0.0404(10) 0.0061(7) 0.0150(8)
O1 0.039(3) 0.062(3) 0.018(2) 0.040(3) -0.0021(19) -0.005(2)
O2 0.110(5) 0.053(3) 0.020(2) 0.057(3) -0.011(3) -0.006(2)
O3 0.071(4) 0.036(3) 0.027(2) 0.034(3) 0.011(2) 0.004(2)
O4 0.070(4) 0.029(2) 0.0192(19) 0.035(3) 0.002(2) -0.0003(19)
N1 0.040(3) 0.077(5) 0.015(2) 0.047(3) -0.001(2) -0.001(3)
N2 0.067(5) 0.045(4) 0.031(3) 0.038(3) 0.005(3) 0.012(3)
N3 0.029(3) 0.079(4) 0.019(2) 0.042(3) 0.001(2) 0.002(3)
N4 0.030(3) 0.063(4) 0.019(3) 0.031(3) -0.006(2) -0.009(3)
C1 0.051(4) 0.054(4) 0.020(3) 0.043(4) -0.004(3) -0.002(3)
C2 0.054(4) 0.063(5) 0.015(3) 0.048(4) 0.001(3) 0.002(3)
C3 0.058(5) 0.048(4) 0.024(3) 0.041(4) 0.005(3) 0.004(3)
C4 0.072(5) 0.026(3) 0.025(3) 0.037(4) 0.007(4) 0.004(3)
C5 0.037(4) 0.080(5) 0.017(3) 0.043(4) 0.007(3) 0.009(3)
C6 0.040(4) 0.064(5) 0.020(3) 0.037(4) 0.004(3) 0.008(3)
C7 0.030(4) 0.064(5) 0.017(3) 0.034(3) -0.002(3) -0.005(3)
C8 0.033(4) 0.071(5) 0.026(3) 0.033(4) 0.002(3) 0.001(3)
C9 0.032(4) 0.066(5) 0.026(3) 0.037(4) 0.000(3) 0.005(3)
C10 0.031(4) 0.074(5) 0.018(3) 0.038(4) 0.000(2) -0.005(3)
C11 0.023(3) 0.067(5) 0.027(3) 0.031(3) 0.001(3) 0.000(3)
C12 0.038(4) 0.068(5) 0.024(3) 0.039(4) -0.003(3) -0.003(3)
C13 0.033(4) 0.059(5) 0.021(3) 0.028(4) -0.005(2) -0.011(3)
C14 0.034(4) 0.065(5) 0.022(3) 0.036(4) -0.006(3) -0.009(3)

loop_
_atom_type_symbol
_atom_type_description
_atom_type_scat_dispersion_real
_atom_type_scat_dispersion_imag
_atom_type_scat_source
C C 0.0033 0.0016 'International Tables Vol C Tables 4.2.6.8 and 6.1.1.4'
H H 0.0000 0.0000 'International Tables Vol C Tables 4.2.6.8 and 6.1.1.4'
Cu Cu 0.3201 1.2651 'International Tables Vol C Tables 4.2.6.8 and 6.1.1.4'
N N 0.0061 0.0033 'International Tables Vol C Tables 4.2.6.8 and 6.1.1.4'
O O 0.0106 0.0060 'International Tables Vol C Tables 4.2.6.8 and 6.1.1.4'
S S 0.1246 0.1234 'International Tables Vol C Tables 4.2.6.8 and 6.1.1.4'

loop_
_geom_angle_atom_site_label_1
_geom_angle_atom_site_label_2
_geom_angle_atom_site_label_3
_geom_angle_site_symmetry_1
_geom_angle_site_symmetry_3
_geom_angle
O4 Cu1 O1 3_565 . 167.7(2)
O4 Cu1 N4 3_565 1_455 90.91(19)
O1 Cu1 N4 . 1_455 88.2(2)
O4 Cu1 N3 3_565 . 90.39(19)
O1 Cu1 N3 . . 90.1(2)
N4 Cu1 N3 1_455 . 177.6(3)
O4 Cu1 N1 3_565 . 113.3(2)
O1 Cu1 N1 . . 79.01(19)
N4 Cu1 N1 1_455 . 94.1(2)
N3 Cu1 N1 . . 87.2(2)
N1 S1 N2 . . 98.1(3)
C1 O1 Cu1 . . 119.8(4)
C4 O4 Cu1 . 2_664 120.2(4)
C2 N1 S1 . . 109.1(5)
C2 N1 Cu1 . . 104.2(5)
S1 N1 Cu1 . . 146.0(3)
C3 N2 S1 . . 107.1(5)
C9 N3 C5 . . 118.2(6)
C9 N3 Cu1 . . 123.1(5)
C5 N3 Cu1 . . 118.3(5)
C13 N4 C12 . . 119.1(6)
C13 N4 Cu1 . 1_655 118.6(5)
C12 N4 Cu1 . 1_655 122.3(5)
O2 C1 O1 . . 126.2(6)
O2 C1 C2 . . 117.0(6)
O1 C1 C2 . . 116.7(5)
N1 C2 C3 . . 111.5(6)
N1 C2 C1 . . 119.8(6)
C3 C2 C1 . . 128.7(5)
N2 C3 C2 . . 114.2(6)
N2 C3 C4 . . 118.8(6)
C2 C3 C4 . . 127.0(6)
O3 C4 O4 . . 128.4(6)
O3 C4 C3 . . 120.5(7)
O4 C4 C3 . . 111.1(6)
N3 C5 C6 . . 123.4(7)
C5 C6 C7 . . 118.8(7)
C6 C7 C8 . . 118.0(6)
C6 C7 C10 . . 120.7(6)
C8 C7 C10 . . 121.3(7)
C9 C8 C7 . . 119.1(7)
N3 C9 C8 . . 122.5(7)
C11 C10 C14 . . 118.6(6)
C11 C10 C7 . . 121.5(7)
C14 C10 C7 . . 119.9(7)
C10 C11 C12 . . 119.3(8)
N4 C12 C11 . . 122.0(7)
N4 C13 C14 . . 122.2(7)
C13 C14 C10 . . 118.7(8)

loop_
_geom_bond_atom_site_label_1
_geom_bond_atom_site_label_2
_geom_bond_site_symmetry_2
_geom_bond_distance
Cu1 O4 3_565 1.963(4)
Cu1 O1 . 1.974(4)
Cu1 N4 1_455 1.992(5)
Cu1 N3 . 1.992(5)
Cu1 N1 . 2.327(6)
S1 N1 . 1.617(7)
S1 N2 . 1.629(6)
O1 C1 . 1.261(7)
O2 C1 . 1.238(7)
O3 C4 . 1.216(9)
O4 C4 . 1.287(9)
O4 Cu1 2_664 1.963(4)
N1 C2 . 1.333(8)
N2 C3 . 1.334(9)
N3 C9 . 1.328(9)
N3 C5 . 1.335(9)
N4 C13 . 1.332(9)
N4 C12 . 1.344(9)
N4 Cu1 1_655 1.992(5)
C1 C2 . 1.515(10)
C2 C3 . 1.417(10)
C3 C4 . 1.522(8)
C5 C6 . 1.371(9)
C6 C7 . 1.384(10)
C7 C8 . 1.395(10)
C7 C10 . 1.497(7)
C8 C9 . 1.380(9)
C10 C11 . 1.378(11)
C10 C14 . 1.399(10)
C11 C12 . 1.390(9)
C13 C14 . 1.394(9)
